data_4300953
loop_
_publ_author_name
'Zdenek Spichal'
'Marek Necas'
'Jiri Pinkas'

_publ_section_title
;

From Parquets to Bricks: A Series of Lanthanide Coordination Polymers

with Bis(diphenylphosphino)ethane Dioxide

;
_journal_name_full 'Inorganic Chemistry'
_journal_page_first 2074
_journal_page_last 2080
_journal_paper_doi 10.1021/ic048826f
_journal_volume 44
_journal_year 2005
_chemical_formula_sum 'C40 H36 Dy N3 O13 P3'
_chemical_formula_weight 1022.13
_chemical_name_systematic
; 

 ? 

;
_space_group_IT_number 2
_symmetry_cell_setting triclinic
_symmetry_space_group_name_Hall '-P 1'
_symmetry_space_group_name_H-M 'P -1'
_atom_sites_solution_hydrogens geom
_atom_sites_solution_primary direct
_atom_sites_solution_secondary difmap
_audit_creation_method SHELXL-97
_cell_angle_alpha 103.292(7)
_cell_angle_beta 101.748(7)
_cell_angle_gamma 91.687(6)
_cell_formula_units_Z 4
_cell_length_a 10.8632(9)
_cell_length_b 19.1127(13)
_cell_length_c 21.6580(17)
_cell_measurement_temperature 120(2)
_cell_volume 4270.9(6)
_computing_structure_refinement 'SHELXL-97 (Sheldrick, 1997)'
_computing_structure_solution 'SHELXS-97 (Sheldrick, 1990)'
_diffrn_ambient_temperature 120(2)
_diffrn_measured_fraction_theta_full 0.997
_diffrn_measured_fraction_theta_max 0.997
_diffrn_radiation_monochromator graphite
_diffrn_radiation_source 'fine-focus sealed tube'
_diffrn_radiation_type MoK\a
_diffrn_radiation_wavelength 0.71073
_diffrn_reflns_av_R_equivalents 0.0442
_diffrn_reflns_av_sigmaI/netI 0.0531
_diffrn_reflns_limit_h_max 12
_diffrn_reflns_limit_h_min -12
_diffrn_reflns_limit_k_max 22
_diffrn_reflns_limit_k_min -19
_diffrn_reflns_limit_l_max 24
_diffrn_reflns_limit_l_min -25
_diffrn_reflns_number 45137
_diffrn_reflns_theta_full 25.00
_diffrn_reflns_theta_max 25.00
_diffrn_reflns_theta_min 2.91
_exptl_absorpt_coefficient_mu 1.929
_exptl_absorpt_correction_T_max 0.6990
_exptl_absorpt_correction_T_min 0.4455
_exptl_crystal_density_diffrn 1.590
_exptl_crystal_density_method 'not measured'
_exptl_crystal_F_000 2048
_exptl_crystal_size_max 0.50
_exptl_crystal_size_mid 0.20
_exptl_crystal_size_min 0.20
_refine_diff_density_max 1.614
_refine_diff_density_min -1.479
_refine_diff_density_rms 0.127
_refine_ls_extinction_method none
_refine_ls_goodness_of_fit_ref 1.073
_refine_ls_hydrogen_treatment mixed
_refine_ls_matrix_type full
_refine_ls_number_parameters 1081
_refine_ls_number_reflns 15003
_refine_ls_number_restraints 0
_refine_ls_restrained_S_all 1.073
_refine_ls_R_factor_all 0.0622
_refine_ls_R_factor_gt 0.0475
_refine_ls_shift/su_max 1.870
_refine_ls_shift/su_mean 0.024
_refine_ls_structure_factor_coef Fsqd
_refine_ls_weighting_details 'calc w=1/[\s^2^(Fo^2^)+(0.0538P)^2^+13.1441P] where P=(Fo^2^+2Fc^2^)/3'
_refine_ls_weighting_scheme calc
_refine_ls_wR_factor_gt 0.1129
_refine_ls_wR_factor_ref 0.1204
_reflns_number_gt 11900
_reflns_number_total 15003
_reflns_threshold_expression >2sigma(I)
_cod_data_source_file ic048826fsi20040825_065511_08.cif
_cod_data_source_block 9
_cod_depositor_comments
;
The following automatic conversions were performed:
'_symmetry_cell_setting' value 'Triclinic' changed to 'triclinic'
according to '/home/saulius/struct/CIF-dictionaries/cif_core.dic'
dictionary named 'cif_core.dic' version 2.4.1 from 2010-06-29.

Automatic conversion script
Id: cif_fix_enum 1527 2010-12-29 10:47:43Z saulius 
;
_cod_database_code 4300953

loop_
_symmetry_equiv_pos_as_xyz
'x, y, z'
'-x, -y, -z'

loop_
_atom_site_label
_atom_site_type_symbol
_atom_site_fract_x
_atom_site_fract_y
_atom_site_fract_z
_atom_site_U_iso_or_equiv
_atom_site_adp_type
_atom_site_occupancy
_atom_site_symmetry_multiplicity
_atom_site_calc_flag
_atom_site_refinement_flags
_atom_site_disorder_assembly
_atom_site_disorder_group
Dy1 Dy 0.96167(2) 0.245251(15) 0.239763(13) 0.02021(9) Uani 1 1 d . . .
Dy2 Dy 0.72545(2) 0.707211(16) 0.259046(13) 0.02134(9) Uani 1 1 d . . .
P1 P 0.66927(14) 0.12715(9) 0.16630(8) 0.0228(3) Uani 1 1 d . . .
P2 P 0.98451(14) 0.05520(9) 0.23811(8) 0.0244(3) Uani 1 1 d . . .
P3 P 0.87176(15) 0.39996(9) 0.16398(7) 0.0216(3) Uani 1 1 d . . .
P4 P 0.54752(14) 0.80683(9) 0.36902(7) 0.0235(3) Uani 1 1 d . . .
P5 P 0.39063(14) 0.64983(9) 0.22690(7) 0.0228(3) Uani 1 1 d . . .
P6 P 0.77303(15) 0.54736(9) 0.33238(7) 0.0233(3) Uani 1 1 d . . .
O1 O 0.7694(4) 0.1879(2) 0.1870(2) 0.0253(9) Uani 1 1 d . . .
O2 O 1.0247(4) 0.1318(2) 0.2418(2) 0.0254(9) Uani 1 1 d . . .
O3 O 0.9059(4) 0.3342(2) 0.18808(19) 0.0247(9) Uani 1 1 d . . .
O4 O 0.6497(4) 0.7609(2) 0.34790(19) 0.0240(9) Uani 1 1 d . . .
O5 O 0.5246(4) 0.6599(2) 0.22052(18) 0.0227(9) Uani 1 1 d . . .
O6 O 0.7551(4) 0.6148(2) 0.30880(19) 0.0263(9) Uani 1 1 d . . .
O11 O 1.1358(4) 0.2591(3) 0.3349(2) 0.0396(12) Uani 1 1 d . . .
O12 O 1.0778(4) 0.3560(2) 0.3090(2) 0.0391(12) Uani 1 1 d . . .
O13 O 1.2352(5) 0.3611(3) 0.3899(3) 0.0646(18) Uani 1 1 d . . .
O21 O 0.8191(4) 0.3120(2) 0.3034(2) 0.0374(11) Uani 1 1 d . . .
O22 O 0.8720(4) 0.2125(3) 0.3279(2) 0.0425(13) Uani 1 1 d . . .
O23 O 0.7439(5) 0.2773(3) 0.3783(2) 0.0488(14) Uani 1 1 d . . .
O31 O 1.1493(4) 0.2491(3) 0.1952(2) 0.0328(11) Uani 1 1 d . . .
O32 O 0.9847(4) 0.1925(2) 0.1266(2) 0.0330(11) Uani 1 1 d . . .
O33 O 1.1650(5) 0.1972(3) 0.0978(3) 0.0553(15) Uani 1 1 d . . .
O41 O 0.7977(5) 0.8269(3) 0.2456(2) 0.0435(12) Uani 1 1 d . . .
O42 O 0.5970(4) 0.8020(2) 0.2220(2) 0.0312(10) Uani 1 1 d . . .
O43 O 0.6755(7) 0.8950(3) 0.1987(3) 0.075(2) Uani 1 1 d . . .
O51 O 0.9502(4) 0.6959(3) 0.2593(2) 0.0400(12) Uani 1 1 d . . .
O52 O 0.9093(4) 0.7606(3) 0.3473(2) 0.0346(11) Uani 1 1 d . . .
O53 O 1.1041(4) 0.7473(3) 0.3408(3) 0.0584(16) Uani 1 1 d . . .
O61 O 0.7272(4) 0.7033(2) 0.1446(2) 0.0340(11) Uani 1 1 d . . .
O62 O 0.7410(4) 0.6024(2) 0.1725(2) 0.0312(10) Uani 1 1 d . . .
O63 O 0.7430(5) 0.6060(3) 0.0732(2) 0.0479(14) Uani 1 1 d . . .
N10 N 1.1514(5) 0.3262(3) 0.3462(3) 0.0357(14) Uani 1 1 d . . .
N20 N 0.8097(5) 0.2671(3) 0.3382(2) 0.0334(13) Uani 1 1 d . . .
N30 N 1.1026(5) 0.2128(3) 0.1389(3) 0.0336(13) Uani 1 1 d . . .
N40 N 0.6907(7) 0.8423(3) 0.2220(3) 0.0414(15) Uani 1 1 d . . .
N50 N 0.9911(5) 0.7345(3) 0.3162(3) 0.0389(14) Uani 1 1 d . . .
N60 N 0.7377(5) 0.6371(3) 0.1290(2) 0.0289(13) Uani 1 1 d . . .
C1 C 0.7348(6) 0.0430(3) 0.1693(3) 0.0285(14) Uani 1 1 d . . .
H1A H 0.6648 0.0048 0.1583 0.034 Uiso 1 1 calc R . .
H1B H 0.7852 0.0314 0.1355 0.034 Uiso 1 1 calc R . .
C2 C 0.8185(5) 0.0409(3) 0.2348(3) 0.0257(14) Uani 1 1 d . . .
H2A H 0.8019 -0.0065 0.2439 0.031 Uiso 1 1 calc R . .
H2B H 0.7950 0.0784 0.2694 0.031 Uiso 1 1 calc R . .
C3 C 0.8749(6) 0.4775(3) 0.2296(3) 0.0254(14) Uani 1 1 d . . .
H3A H 0.9591 0.4852 0.2593 0.030 Uiso 1 1 calc R . .
H3B H 0.8610 0.5207 0.2119 0.030 Uiso 1 1 calc R . .
C4 C 0.3988(5) 0.7827(3) 0.3112(3) 0.0267(14) Uani 1 1 d . . .
H4A H 0.3332 0.8120 0.3274 0.032 Uiso 1 1 calc R . .
H4B H 0.4066 0.7928 0.2693 0.032 Uiso 1 1 calc R . .
C5 C 0.3604(6) 0.7024(4) 0.3013(3) 0.0277(14) Uani 1 1 d . . .
H5A H 0.2695 0.6961 0.3008 0.033 Uiso 1 1 calc R . .
H5B H 0.4079 0.6850 0.3381 0.033 Uiso 1 1 calc R . .
C6 C 0.7740(6) 0.4686(3) 0.2679(3) 0.0250(13) Uani 1 1 d . . .
H6A H 0.7896 0.4262 0.2867 0.030 Uiso 1 1 calc R . .
H6B H 0.6902 0.4592 0.2379 0.030 Uiso 1 1 calc R . .
C1A C 0.5525(5) 0.1401(4) 0.2143(3) 0.0287(15) Uani 1 1 d . . .
C2A C 0.4868(7) 0.0825(4) 0.2265(4) 0.0429(18) Uani 1 1 d . . .
H2AA H 0.5092 0.0347 0.2125 0.051 Uiso 1 1 calc R . .
C3A C 0.3894(7) 0.0951(6) 0.2587(4) 0.063(3) Uani 1 1 d . . .
H3AA H 0.3439 0.0561 0.2667 0.075 Uiso 1 1 calc R . .
C4A C 0.3590(7) 0.1646(6) 0.2789(4) 0.057(3) Uani 1 1 d . . .
H4AA H 0.2919 0.1735 0.3011 0.069 Uiso 1 1 calc R . .
C5A C 0.4236(7) 0.2215(5) 0.2678(4) 0.051(2) Uani 1 1 d . . .
H5AA H 0.4006 0.2692 0.2817 0.061 Uiso 1 1 calc R . .
C6A C 0.5223(6) 0.2093(4) 0.2363(3) 0.0350(16) Uani 1 1 d . . .
H6AA H 0.5692 0.2488 0.2299 0.042 Uiso 1 1 calc R . .
C1B C 0.5901(6) 0.1184(3) 0.0834(3) 0.0292(15) Uani 1 1 d . . .
C2B C 0.6657(7) 0.1255(4) 0.0394(3) 0.0353(16) Uani 1 1 d . . .
H2BA H 0.7547 0.1337 0.0536 0.042 Uiso 1 1 calc R . .
C3B C 0.6089(8) 0.1205(4) -0.0247(4) 0.049(2) Uani 1 1 d . . .
H3BA H 0.6593 0.1256 -0.0547 0.059 Uiso 1 1 calc R . .
C4B C 0.4813(9) 0.1083(5) -0.0452(4) 0.058(2) Uani 1 1 d . . .
H4BA H 0.4432 0.1055 -0.0894 0.070 Uiso 1 1 calc R . .
C5B C 0.4076(8) 0.1000(5) -0.0026(4) 0.058(2) Uani 1 1 d . . .
H5BA H 0.3188 0.0910 -0.0176 0.069 Uiso 1 1 calc R . .
C6B C 0.4614(7) 0.1045(4) 0.0628(4) 0.0414(18) Uani 1 1 d . . .
H6BA H 0.4104 0.0982 0.0922 0.050 Uiso 1 1 calc R . .
C1C C 1.0636(5) 0.0272(4) 0.3091(3) 0.0282(14) Uani 1 1 d . . .
C2C C 1.0516(7) -0.0442(4) 0.3130(4) 0.0420(18) Uani 1 1 d . . .
H2CA H 1.0040 -0.0796 0.2771 0.050 Uiso 1 1 calc R . .
C3C C 1.1089(7) -0.0639(4) 0.3691(4) 0.048(2) Uani 1 1 d . . .
H3CA H 1.0995 -0.1126 0.3718 0.058 Uiso 1 1 calc R . .
C4C C 1.1785(7) -0.0138(5) 0.4201(4) 0.047(2) Uani 1 1 d . . .
H4CA H 1.2171 -0.0272 0.4587 0.057 Uiso 1 1 calc R . .
C5C C 1.1927(9) 0.0555(5) 0.4158(4) 0.057(2) Uani 1 1 d . . .
H5CA H 1.2443 0.0901 0.4509 0.068 Uiso 1 1 calc R . .
C6C C 1.1333(7) 0.0767(4) 0.3609(3) 0.0423(18) Uani 1 1 d . . .
H6CA H 1.1412 0.1259 0.3595 0.051 Uiso 1 1 calc R . .
C1D C 1.0134(6) -0.0038(4) 0.1652(3) 0.0314(15) Uani 1 1 d . . .
C2D C 0.9515(6) -0.0713(4) 0.1403(4) 0.0401(17) Uani 1 1 d . . .
H2DA H 0.8989 -0.0905 0.1635 0.048 Uiso 1 1 calc R . .
C3D C 0.9674(7) -0.1106(4) 0.0806(4) 0.0458(19) Uani 1 1 d . . .
H3DA H 0.9240 -0.1570 0.0625 0.055 Uiso 1 1 calc R . .
C4D C 1.0450(8) -0.0839(5) 0.0470(4) 0.051(2) Uani 1 1 d . . .
H4DA H 1.0541 -0.1113 0.0059 0.061 Uiso 1 1 calc R . .
C5D C 1.1097(8) -0.0169(4) 0.0737(4) 0.048(2) Uani 1 1 d . . .
H5DA H 1.1658 0.0008 0.0514 0.058 Uiso 1 1 calc R . .
C6D C 1.0937(6) 0.0243(4) 0.1319(3) 0.0381(17) Uani 1 1 d . . .
H6DA H 1.1361 0.0710 0.1493 0.046 Uiso 1 1 calc R . .
C1E C 0.9796(5) 0.4242(3) 0.1184(3) 0.0232(13) Uani 1 1 d . . .
C2E C 0.9985(7) 0.4928(4) 0.1110(3) 0.0351(16) Uani 1 1 d . . .
H2EA H 0.9510 0.5299 0.1292 0.042 Uiso 1 1 calc R . .
C3E C 1.0863(7) 0.5079(4) 0.0772(3) 0.0423(18) Uani 1 1 d . . .
H3EA H 1.0996 0.5557 0.0727 0.051 Uiso 1 1 calc R . .
C4E C 1.1546(6) 0.4549(4) 0.0503(3) 0.0378(17) Uani 1 1 d . . .
H4EA H 1.2155 0.4659 0.0273 0.045 Uiso 1 1 calc R . .
C5E C 1.1350(7) 0.3858(5) 0.0562(3) 0.047(2) Uani 1 1 d . . .
H5EA H 1.1819 0.3488 0.0371 0.056 Uiso 1 1 calc R . .
C6E C 1.0474(6) 0.3700(4) 0.0900(3) 0.0348(16) Uani 1 1 d . . .
H6EA H 1.0333 0.3220 0.0938 0.042 Uiso 1 1 calc R . .
C1F C 0.7159(5) 0.3818(3) 0.1128(3) 0.0238(13) Uani 1 1 d . . .
C2F C 0.6490(6) 0.3170(4) 0.1084(3) 0.0312(15) Uani 1 1 d . . .
H2FA H 0.6835 0.2853 0.1341 0.037 Uiso 1 1 calc R . .
C3F C 0.5323(6) 0.2987(4) 0.0664(4) 0.0377(17) Uani 1 1 d . . .
H3FA H 0.4874 0.2541 0.0629 0.045 Uiso 1 1 calc R . .
C4F C 0.4807(6) 0.3451(4) 0.0297(3) 0.0350(16) Uani 1 1 d . . .
H4FA H 0.4004 0.3324 0.0011 0.042 Uiso 1 1 calc R . .
C5F C 0.5457(6) 0.4095(4) 0.0347(3) 0.0374(17) Uani 1 1 d . . .
H5FA H 0.5098 0.4414 0.0094 0.045 Uiso 1 1 calc R . .
C6F C 0.6642(6) 0.4287(4) 0.0764(3) 0.0301(15) Uani 1 1 d . . .
H6FA H 0.7087 0.4734 0.0797 0.036 Uiso 1 1 calc R . .
C1G C 0.5923(6) 0.8999(4) 0.3799(3) 0.0282(14) Uani 1 1 d . . .
C2G C 0.5091(7) 0.9536(4) 0.3910(4) 0.0449(19) Uani 1 1 d . . .
H2GA H 0.4253 0.9404 0.3930 0.054 Uiso 1 1 calc R . .
C3G C 0.5463(8) 1.0245(5) 0.3991(4) 0.058(2) Uani 1 1 d . . .
H3GA H 0.4886 1.0603 0.4063 0.069 Uiso 1 1 calc R . .
C4G C 0.6686(8) 1.0440(4) 0.3967(4) 0.051(2) Uani 1 1 d . . .
H4GA H 0.6943 1.0933 0.4020 0.061 Uiso 1 1 calc R . .
C5G C 0.7527(7) 0.9930(4) 0.3867(4) 0.0429(18) Uani 1 1 d . . .
H5GA H 0.8364 1.0069 0.3851 0.051 Uiso 1 1 calc R . .
C6G C 0.7154(6) 0.9209(4) 0.3790(3) 0.0366(16) Uani 1 1 d . . .
H6GA H 0.7744 0.8855 0.3731 0.044 Uiso 1 1 calc R . .
C1H C 0.5189(6) 0.7909(3) 0.4438(3) 0.0251(13) Uani 1 1 d . . .
C2H C 0.6195(6) 0.7721(4) 0.4866(3) 0.0340(16) Uani 1 1 d . . .
H2HA H 0.7002 0.7687 0.4762 0.041 Uiso 1 1 calc R . .
C3H C 0.6016(7) 0.7585(4) 0.5439(3) 0.0399(17) Uani 1 1 d . . .
H3HA H 0.6707 0.7474 0.5737 0.048 Uiso 1 1 calc R . .
C4H C 0.4839(7) 0.7610(4) 0.5580(3) 0.0393(17) Uani 1 1 d . . .
H4HA H 0.4715 0.7508 0.5973 0.047 Uiso 1 1 calc R . .
C5H C 0.3850(7) 0.7778(4) 0.5158(3) 0.0366(16) Uani 1 1 d . . .
H5HA H 0.3036 0.7785 0.5256 0.044 Uiso 1 1 calc R . .
C6H C 0.4014(6) 0.7937(4) 0.4596(3) 0.0321(15) Uani 1 1 d . . .
H6HA H 0.3321 0.8068 0.4311 0.038 Uiso 1 1 calc R . .
C1I C 0.3548(6) 0.5580(4) 0.2251(3) 0.0305(15) Uani 1 1 d . . .
C2I C 0.2649(6) 0.5360(4) 0.2562(4) 0.0431(19) Uani 1 1 d . . .
H2IA H 0.2170 0.5699 0.2785 0.052 Uiso 1 1 calc R . .
C3I C 0.2480(8) 0.4625(6) 0.2535(5) 0.067(3) Uani 1 1 d . . .
H3IA H 0.1882 0.4466 0.2749 0.080 Uiso 1 1 calc R . .
C4I C 0.3149(8) 0.4129(5) 0.2211(5) 0.060(3) Uani 1 1 d . . .
H4IA H 0.2999 0.3632 0.2193 0.072 Uiso 1 1 calc R . .
C5I C 0.4038(9) 0.4350(4) 0.1912(4) 0.057(2) Uani 1 1 d . . .
H5IA H 0.4518 0.4006 0.1694 0.069 Uiso 1 1 calc R . .
C6I C 0.4233(7) 0.5067(4) 0.1926(3) 0.0400(17) Uani 1 1 d . . .
H6IA H 0.4841 0.5216 0.1714 0.048 Uiso 1 1 calc R . .
C1J C 0.2866(5) 0.6775(3) 0.1632(3) 0.0229(13) Uani 1 1 d . . .
C2J C 0.3325(6) 0.6887(4) 0.1100(3) 0.0336(16) Uani 1 1 d . . .
H2JA H 0.4178 0.6813 0.1079 0.040 Uiso 1 1 calc R . .
C3J C 0.2533(7) 0.7104(4) 0.0604(3) 0.0418(18) Uani 1 1 d . . .
H3JA H 0.2840 0.7176 0.0241 0.050 Uiso 1 1 calc R . .
C4J C 0.1302(7) 0.7217(4) 0.0638(3) 0.0426(18) Uani 1 1 d . . .
H4JA H 0.0759 0.7361 0.0294 0.051 Uiso 1 1 calc R . .
C5J C 0.0844(6) 0.7124(4) 0.1167(3) 0.0393(17) Uani 1 1 d . . .
H5JA H 0.0001 0.7219 0.1193 0.047 Uiso 1 1 calc R . .
C6J C 0.1612(6) 0.6892(4) 0.1657(3) 0.0308(15) Uani 1 1 d . . .
H6JA H 0.1288 0.6811 0.2012 0.037 Uiso 1 1 calc R . .
C1K C 0.6460(6) 0.5275(3) 0.3688(3) 0.0262(14) Uani 1 1 d . . .
C2K C 0.5797(6) 0.5842(4) 0.3941(3) 0.0340(16) Uani 1 1 d . . .
H2KA H 0.6030 0.6318 0.3921 0.041 Uiso 1 1 calc R . .
C3K C 0.4799(7) 0.5720(5) 0.4221(4) 0.0446(19) Uani 1 1 d . . .
H3KA H 0.4361 0.6113 0.4400 0.054 Uiso 1 1 calc R . .
C4K C 0.4442(7) 0.5029(5) 0.4240(3) 0.0421(18) Uani 1 1 d . . .
H4KA H 0.3742 0.4943 0.4421 0.051 Uiso 1 1 calc R . .
C5K C 0.5097(6) 0.4466(4) 0.3998(3) 0.0395(17) Uani 1 1 d . . .
H5KA H 0.4857 0.3992 0.4019 0.047 Uiso 1 1 calc R . .
C6K C 0.6107(6) 0.4581(4) 0.3722(3) 0.0342(16) Uani 1 1 d . . .
H6KA H 0.6557 0.4187 0.3557 0.041 Uiso 1 1 calc R . .
C1L C 0.9178(6) 0.5578(4) 0.3904(3) 0.0280(14) Uani 1 1 d . . .
C2L C 0.9881(6) 0.5004(4) 0.4014(3) 0.0391(17) Uani 1 1 d . . .
H2LA H 0.9610 0.4527 0.3763 0.047 Uiso 1 1 calc R . .
C3L C 1.0980(7) 0.5132(5) 0.4493(4) 0.052(2) Uani 1 1 d . . .
H3LA H 1.1458 0.4739 0.4567 0.062 Uiso 1 1 calc R . .
C4L C 1.1381(7) 0.5800(6) 0.4854(4) 0.059(3) Uani 1 1 d . . .
H4LA H 1.2144 0.5876 0.5174 0.070 Uiso 1 1 calc R . .
C5L C 1.0692(9) 0.6382(5) 0.4764(4) 0.065(3) Uani 1 1 d . . .
H5LA H 1.0967 0.6853 0.5027 0.078 Uiso 1 1 calc R . .
C6L C 0.9597(7) 0.6266(4) 0.4285(4) 0.047(2) Uani 1 1 d . . .
H6LA H 0.9126 0.6663 0.4215 0.056 Uiso 1 1 calc R . .
C100 C 0.998(2) 0.8395(14) 0.5116(13) 0.255(14) Uani 1 1 d . . .
O100 O 1.0936(16) 0.8253(7) 0.4779(7) 0.213(7) Uani 1 1 d . . .
C200 C 0.2915(19) 0.8918(13) 0.1996(10) 0.176(8) Uani 1 1 d . . .
O200 O 0.4159(17) 0.9131(9) 0.1891(9) 0.236(7) Uani 1 1 d . . .

loop_
_atom_site_aniso_label
_atom_site_aniso_U_11
_atom_site_aniso_U_22
_atom_site_aniso_U_33
_atom_site_aniso_U_23
_atom_site_aniso_U_13
_atom_site_aniso_U_12
Dy1 0.01928(14) 0.01930(17) 0.02365(15) 0.00771(12) 0.00552(11) 0.00105(11)
Dy2 0.01812(14) 0.02518(18) 0.02223(15) 0.00474(12) 0.00895(11) 0.00159(11)
P1 0.0200(7) 0.0227(9) 0.0265(8) 0.0083(7) 0.0042(6) 0.0009(6)
P2 0.0228(8) 0.0220(9) 0.0306(8) 0.0099(7) 0.0068(6) 0.0027(6)
P3 0.0291(8) 0.0216(9) 0.0167(7) 0.0064(6) 0.0080(6) 0.0066(7)
P4 0.0203(7) 0.0279(9) 0.0226(8) 0.0041(7) 0.0073(6) 0.0044(7)
P5 0.0190(7) 0.0265(9) 0.0229(8) 0.0062(7) 0.0044(6) -0.0021(6)
P6 0.0299(8) 0.0243(9) 0.0174(7) 0.0054(6) 0.0078(6) 0.0067(7)
O1 0.023(2) 0.022(2) 0.032(2) 0.0088(19) 0.0058(18) 0.0021(18)
O2 0.024(2) 0.023(2) 0.030(2) 0.0081(19) 0.0060(18) 0.0007(18)
O3 0.032(2) 0.022(2) 0.022(2) 0.0066(18) 0.0075(17) 0.0071(18)
O4 0.022(2) 0.023(2) 0.026(2) 0.0005(18) 0.0103(17) 0.0039(17)
O5 0.022(2) 0.021(2) 0.023(2) 0.0017(17) 0.0046(16) -0.0051(17)
O6 0.033(2) 0.027(2) 0.021(2) 0.0063(18) 0.0117(18) 0.0058(19)
O11 0.043(3) 0.024(3) 0.045(3) 0.015(2) -0.012(2) -0.007(2)
O12 0.033(3) 0.027(3) 0.052(3) 0.013(2) -0.008(2) 0.000(2)
O13 0.052(3) 0.046(4) 0.071(4) 0.004(3) -0.031(3) -0.007(3)
O21 0.046(3) 0.026(3) 0.047(3) 0.008(2) 0.029(2) -0.002(2)
O22 0.044(3) 0.059(4) 0.040(3) 0.031(3) 0.020(2) 0.021(3)
O23 0.042(3) 0.078(4) 0.034(3) 0.013(3) 0.026(2) 0.005(3)
O31 0.023(2) 0.039(3) 0.044(3) 0.020(2) 0.014(2) 0.005(2)
O32 0.033(3) 0.034(3) 0.037(3) 0.011(2) 0.015(2) 0.004(2)
O33 0.060(3) 0.063(4) 0.058(4) 0.018(3) 0.045(3) 0.017(3)
O41 0.040(3) 0.054(3) 0.036(3) 0.014(2) 0.006(2) -0.013(3)
O42 0.035(2) 0.024(3) 0.039(3) 0.013(2) 0.011(2) 0.004(2)
O43 0.123(6) 0.043(4) 0.056(4) 0.037(3) -0.010(4) -0.027(4)
O51 0.022(2) 0.060(3) 0.034(3) 0.000(2) 0.011(2) 0.005(2)
O52 0.015(2) 0.053(3) 0.034(2) 0.004(2) 0.0085(18) 0.003(2)
O53 0.013(2) 0.089(5) 0.065(4) 0.007(3) 0.005(2) 0.003(3)
O61 0.051(3) 0.027(3) 0.032(2) 0.012(2) 0.018(2) 0.015(2)
O62 0.038(3) 0.035(3) 0.025(2) 0.014(2) 0.0087(19) 0.010(2)
O63 0.076(4) 0.049(3) 0.023(3) 0.011(2) 0.016(2) 0.027(3)
N10 0.028(3) 0.034(4) 0.043(3) 0.016(3) -0.003(3) -0.005(3)
N20 0.025(3) 0.052(4) 0.021(3) 0.005(3) 0.005(2) -0.001(3)
N30 0.039(3) 0.035(3) 0.038(3) 0.017(3) 0.022(3) 0.013(3)
N40 0.072(5) 0.026(3) 0.027(3) 0.009(3) 0.011(3) -0.010(3)
N50 0.022(3) 0.056(4) 0.040(3) 0.011(3) 0.009(2) 0.006(3)
N60 0.028(3) 0.038(4) 0.023(3) 0.009(3) 0.008(2) 0.018(2)
C1 0.026(3) 0.027(4) 0.029(3) 0.002(3) 0.001(3) 0.001(3)
C2 0.025(3) 0.022(3) 0.032(3) 0.010(3) 0.008(3) 0.001(3)
C3 0.027(3) 0.027(4) 0.019(3) 0.002(3) 0.002(2) 0.003(3)
C4 0.023(3) 0.037(4) 0.020(3) 0.007(3) 0.006(2) 0.008(3)
C5 0.024(3) 0.040(4) 0.019(3) 0.008(3) 0.004(2) -0.004(3)
C6 0.031(3) 0.024(4) 0.023(3) 0.007(3) 0.009(3) 0.007(3)
C1A 0.016(3) 0.044(4) 0.025(3) 0.014(3) -0.002(2) 0.001(3)
C2A 0.040(4) 0.052(5) 0.043(4) 0.022(4) 0.012(3) 0.001(4)
C3A 0.029(4) 0.101(8) 0.068(6) 0.038(6) 0.015(4) -0.004(5)
C4A 0.022(4) 0.110(8) 0.042(5) 0.021(5) 0.008(3) 0.010(5)
C5A 0.032(4) 0.074(6) 0.042(4) 0.006(4) 0.006(3) 0.021(4)
C6A 0.035(4) 0.043(5) 0.027(3) 0.009(3) 0.005(3) 0.006(3)
C1B 0.041(4) 0.018(3) 0.026(3) 0.008(3) -0.002(3) -0.003(3)
C2B 0.040(4) 0.036(4) 0.027(3) 0.003(3) 0.007(3) 0.003(3)
C3B 0.071(6) 0.048(5) 0.029(4) 0.009(4) 0.012(4) 0.002(4)
C4B 0.085(7) 0.047(5) 0.034(4) 0.017(4) -0.012(4) -0.005(5)
C5B 0.050(5) 0.051(6) 0.061(6) 0.021(4) -0.022(4) -0.015(4)
C6B 0.034(4) 0.045(5) 0.042(4) 0.016(4) -0.005(3) -0.007(3)
C1C 0.020(3) 0.033(4) 0.035(4) 0.011(3) 0.009(3) 0.004(3)
C2C 0.044(4) 0.032(4) 0.045(4) 0.012(3) -0.003(3) -0.005(3)
C3C 0.048(4) 0.044(5) 0.063(5) 0.032(4) 0.013(4) 0.011(4)
C4C 0.046(4) 0.055(6) 0.043(4) 0.024(4) 0.001(4) 0.007(4)
C5C 0.073(6) 0.047(5) 0.042(5) 0.011(4) -0.008(4) -0.005(4)
C6C 0.065(5) 0.029(4) 0.034(4) 0.012(3) 0.007(3) -0.004(4)
C1D 0.031(3) 0.028(4) 0.033(4) 0.007(3) 0.002(3) 0.006(3)
C2D 0.034(4) 0.036(4) 0.047(4) 0.006(3) 0.007(3) 0.009(3)
C3D 0.040(4) 0.038(5) 0.053(5) -0.003(4) 0.009(4) 0.008(3)
C4D 0.059(5) 0.055(6) 0.035(4) 0.000(4) 0.008(4) 0.027(4)
C5D 0.061(5) 0.049(5) 0.047(5) 0.023(4) 0.027(4) 0.019(4)
C6D 0.038(4) 0.042(5) 0.040(4) 0.013(3) 0.016(3) 0.006(3)
C1E 0.027(3) 0.027(4) 0.018(3) 0.006(3) 0.007(2) 0.004(3)
C2E 0.047(4) 0.032(4) 0.027(3) 0.006(3) 0.013(3) 0.002(3)
C3E 0.050(4) 0.041(5) 0.035(4) 0.008(3) 0.012(3) -0.016(4)
C4E 0.031(4) 0.055(5) 0.026(3) 0.004(3) 0.011(3) -0.006(3)
C5E 0.041(4) 0.071(6) 0.035(4) 0.011(4) 0.024(3) 0.016(4)
C6E 0.042(4) 0.035(4) 0.027(3) 0.004(3) 0.011(3) 0.007(3)
C1F 0.026(3) 0.029(4) 0.019(3) 0.009(3) 0.007(2) 0.007(3)
C2F 0.032(3) 0.031(4) 0.034(4) 0.017(3) 0.005(3) 0.008(3)
C3F 0.034(4) 0.028(4) 0.050(4) 0.010(3) 0.006(3) -0.004(3)
C4F 0.028(3) 0.038(4) 0.038(4) 0.013(3) 0.000(3) 0.004(3)
C5F 0.037(4) 0.033(4) 0.045(4) 0.020(3) 0.002(3) 0.009(3)
C6F 0.036(4) 0.026(4) 0.028(3) 0.007(3) 0.006(3) 0.005(3)
C1G 0.029(3) 0.032(4) 0.024(3) 0.005(3) 0.009(3) 0.002(3)
C2G 0.037(4) 0.038(5) 0.060(5) 0.009(4) 0.012(4) 0.009(3)
C3G 0.063(6) 0.039(5) 0.074(6) 0.017(4) 0.014(5) 0.020(4)
C4G 0.068(6) 0.031(5) 0.054(5) 0.008(4) 0.017(4) -0.002(4)
C5G 0.047(4) 0.031(4) 0.047(4) 0.002(3) 0.012(3) -0.011(3)
C6G 0.036(4) 0.037(4) 0.034(4) 0.002(3) 0.007(3) 0.004(3)
C1H 0.027(3) 0.022(3) 0.025(3) 0.003(3) 0.005(2) 0.001(3)
C2H 0.026(3) 0.045(4) 0.030(3) 0.008(3) 0.005(3) 0.002(3)
C3H 0.040(4) 0.050(5) 0.032(4) 0.018(3) 0.002(3) 0.007(3)
C4H 0.051(4) 0.043(5) 0.029(4) 0.015(3) 0.013(3) -0.007(3)
C5H 0.038(4) 0.040(4) 0.035(4) 0.004(3) 0.020(3) -0.001(3)
C6H 0.027(3) 0.041(4) 0.028(3) 0.005(3) 0.009(3) 0.004(3)
C1I 0.023(3) 0.031(4) 0.033(4) 0.011(3) -0.007(3) -0.008(3)
C2I 0.026(4) 0.049(5) 0.059(5) 0.028(4) 0.006(3) -0.010(3)
C3I 0.042(5) 0.073(7) 0.091(7) 0.056(6) -0.009(5) -0.026(5)
C4I 0.053(5) 0.043(5) 0.072(6) 0.027(5) -0.023(5) -0.018(4)
C5I 0.081(6) 0.028(5) 0.054(5) 0.010(4) -0.004(5) 0.001(4)
C6I 0.055(5) 0.032(4) 0.030(4) 0.007(3) 0.004(3) -0.009(3)
C1J 0.027(3) 0.020(3) 0.023(3) 0.005(3) 0.007(2) -0.001(3)
C2J 0.033(4) 0.043(4) 0.027(3) 0.007(3) 0.011(3) 0.008(3)
C3J 0.054(5) 0.048(5) 0.028(4) 0.016(3) 0.013(3) 0.009(4)
C4J 0.046(4) 0.043(5) 0.035(4) 0.012(3) -0.003(3) 0.014(4)
C5J 0.029(4) 0.046(5) 0.045(4) 0.016(4) 0.005(3) 0.011(3)
C6J 0.031(3) 0.032(4) 0.030(3) 0.010(3) 0.007(3) 0.000(3)
C1K 0.031(3) 0.028(4) 0.019(3) 0.004(3) 0.005(2) 0.003(3)
C2K 0.043(4) 0.032(4) 0.031(4) 0.009(3) 0.016(3) 0.006(3)
C3K 0.040(4) 0.059(6) 0.041(4) 0.011(4) 0.020(3) 0.016(4)
C4K 0.032(4) 0.062(6) 0.034(4) 0.011(4) 0.013(3) -0.002(4)
C5K 0.037(4) 0.044(5) 0.039(4) 0.011(3) 0.012(3) -0.006(3)
C6K 0.037(4) 0.037(4) 0.029(3) 0.006(3) 0.009(3) 0.005(3)
C1L 0.025(3) 0.038(4) 0.024(3) 0.011(3) 0.009(3) 0.003(3)
C2L 0.038(4) 0.046(5) 0.039(4) 0.015(3) 0.012(3) 0.015(3)
C3L 0.037(4) 0.078(7) 0.047(5) 0.027(5) 0.011(4) 0.021(4)
C4L 0.028(4) 0.108(8) 0.045(5) 0.040(5) -0.003(3) -0.005(5)
C5L 0.068(6) 0.068(7) 0.050(5) 0.022(5) -0.012(4) -0.025(5)
C6L 0.048(4) 0.045(5) 0.042(4) 0.017(4) -0.009(3) -0.007(4)
C100 0.27(2) 0.26(3) 0.33(3) 0.08(2) 0.26(2) 0.13(2)
O100 0.249(16) 0.151(12) 0.195(14) 0.074(10) -0.082(12) -0.035(11)
C200 0.120(14) 0.25(2) 0.176(19) 0.072(17) 0.051(14) 0.010(15)
O200 0.208(16) 0.199(16) 0.30(2) 0.055(14) 0.055(15) 0.024(13)

loop_
_atom_type_symbol
_atom_type_description
_atom_type_scat_dispersion_real
_atom_type_scat_dispersion_imag
_atom_type_scat_source
C C 0.0033 0.0016 'International Tables Vol C Tables 4.2.6.8 and 6.1.1.4'
H H 0.0000 0.0000 'International Tables Vol C Tables 4.2.6.8 and 6.1.1.4'
N N 0.0061 0.0033 'International Tables Vol C Tables 4.2.6.8 and 6.1.1.4'
O O 0.0106 0.0060 'International Tables Vol C Tables 4.2.6.8 and 6.1.1.4'
P P 0.1023 0.0942 'International Tables Vol C Tables 4.2.6.8 and 6.1.1.4'
Dy Dy -0.1892 4.4098 'International Tables Vol C Tables 4.2.6.8 and 6.1.1.4'

loop_
_geom_angle_atom_site_label_1
_geom_angle_atom_site_label_2
_geom_angle_atom_site_label_3
_geom_angle
_geom_angle_site_symmetry_1
_geom_angle_site_symmetry_3
_geom_angle_publ_flag
O3 Dy1 O1 86.55(14) . . ?
O3 Dy1 O2 152.46(14) . . ?
O1 Dy1 O2 85.56(14) . . ?
O3 Dy1 O31 83.64(14) . . ?
O1 Dy1 O31 126.90(15) . . ?
O2 Dy1 O31 80.17(15) . . ?
O3 Dy1 O12 73.60(15) . . ?
O1 Dy1 O12 146.62(15) . . ?
O2 Dy1 O12 123.80(14) . . ?
O31 Dy1 O12 78.10(17) . . ?
O3 Dy1 O11 124.27(15) . . ?
O1 Dy1 O11 145.59(15) . . ?
O2 Dy1 O11 73.04(15) . . ?
O31 Dy1 O11 76.37(16) . . ?
O12 Dy1 O11 51.69(15) . . ?
O3 Dy1 O21 76.91(15) . . ?
O1 Dy1 O21 77.71(15) . . ?
O2 Dy1 O21 126.68(15) . . ?
O31 Dy1 O21 147.75(15) . . ?
O12 Dy1 O21 71.89(16) . . ?
O11 Dy1 O21 93.60(17) . . ?
O3 Dy1 O32 76.73(14) . . ?
O1 Dy1 O32 75.08(15) . . ?
O2 Dy1 O32 75.74(14) . . ?
O31 Dy1 O32 51.86(15) . . ?
O12 Dy1 O32 123.78(16) . . ?
O11 Dy1 O32 122.90(16) . . ?
O21 Dy1 O32 142.89(15) . . ?
O3 Dy1 O22 127.55(15) . . ?
O1 Dy1 O22 76.06(16) . . ?
O2 Dy1 O22 75.67(15) . . ?
O31 Dy1 O22 145.11(15) . . ?
O12 Dy1 O22 94.84(18) . . ?
O11 Dy1 O22 72.75(17) . . ?
O21 Dy1 O22 51.29(15) . . ?
O32 Dy1 O22 140.49(17) . . ?
O3 Dy1 N10 99.02(15) . . ?
O1 Dy1 N10 157.56(16) . . ?
O2 Dy1 N10 98.29(15) . . ?
O31 Dy1 N10 75.48(16) . . ?
O12 Dy1 N10 25.95(15) . . ?
O11 Dy1 N10 25.74(14) . . ?
O21 Dy1 N10 82.40(16) . . ?
O32 Dy1 N10 127.33(16) . . ?
O22 Dy1 N10 83.46(17) . . ?
O3 Dy1 N30 79.92(14) . . ?
O1 Dy1 N30 101.41(16) . . ?
O2 Dy1 N30 75.87(15) . . ?
O31 Dy1 N30 25.49(15) . . ?
O12 Dy1 N30 101.16(17) . . ?
O11 Dy1 N30 99.11(17) . . ?
O21 Dy1 N30 156.82(15) . . ?
O32 Dy1 N30 26.39(15) . . ?
O22 Dy1 N30 151.54(16) . . ?
N10 Dy1 N30 100.96(17) . . ?
O3 Dy1 N20 102.39(15) . . ?
O1 Dy1 N20 75.19(15) . . ?
O2 Dy1 N20 101.01(16) . . ?
O31 Dy1 N20 157.73(15) . . ?
O12 Dy1 N20 83.06(17) . . ?
O11 Dy1 N20 82.69(16) . . ?
O21 Dy1 N20 25.80(15) . . ?
O32 Dy1 N20 150.26(15) . . ?
O22 Dy1 N20 25.49(15) . . ?
N10 Dy1 N20 82.38(16) . . ?
N30 Dy1 N20 175.67(17) . . ?
O5 Dy2 O6 86.53(15) . . ?
O5 Dy2 O4 83.11(14) . . ?
O6 Dy2 O4 84.17(14) . . ?
O5 Dy2 O62 76.27(14) . . ?
O6 Dy2 O62 75.15(14) . . ?
O4 Dy2 O62 151.44(15) . . ?
O5 Dy2 O51 148.34(15) . . ?
O6 Dy2 O51 81.51(16) . . ?
O4 Dy2 O51 124.27(15) . . ?
O62 Dy2 O51 72.35(15) . . ?
O5 Dy2 O61 85.23(15) . . ?
O6 Dy2 O61 126.89(14) . . ?
O4 Dy2 O61 145.98(14) . . ?
O62 Dy2 O61 51.93(14) . . ?
O51 Dy2 O61 78.93(15) . . ?
O5 Dy2 O52 153.36(14) . . ?
O6 Dy2 O52 80.19(16) . . ?
O4 Dy2 O52 72.70(14) . . ?
O62 Dy2 O52 121.50(14) . . ?
O51 Dy2 O52 51.88(14) . . ?
O61 Dy2 O52 121.16(15) . . ?
O5 Dy2 O41 122.15(15) . . ?
O6 Dy2 O41 150.29(16) . . ?
O4 Dy2 O41 91.29(16) . . ?
O62 Dy2 O41 116.37(15) . . ?
O51 Dy2 O41 76.91(17) . . ?
O61 Dy2 O41 68.44(16) . . ?
O52 Dy2 O41 70.46(16) . . ?
O5 Dy2 O42 71.95(15) . . ?
O6 Dy2 O42 152.32(15) . . ?
O4 Dy2 O42 76.32(14) . . ?
O62 Dy2 O42 114.67(14) . . ?
O51 Dy2 O42 125.77(16) . . ?
O61 Dy2 O42 69.68(14) . . ?
O52 Dy2 O42 111.64(15) . . ?
O41 Dy2 O42 50.99(16) . . ?
O5 Dy2 N60 80.00(14) . . ?
O6 Dy2 N60 101.22(15) . . ?
O4 Dy2 N60 161.88(14) . . ?
O62 Dy2 N60 26.18(14) . . ?
O51 Dy2 N60 73.81(15) . . ?
O61 Dy2 N60 25.75(14) . . ?
O52 Dy2 N60 125.10(14) . . ?
O41 Dy2 N60 92.16(16) . . ?
O42 Dy2 N60 92.16(14) . . ?
O5 Dy2 N50 166.04(16) . . ?
O6 Dy2 N50 79.88(16) . . ?
O4 Dy2 N50 98.55(15) . . ?
O62 Dy2 N50 96.98(16) . . ?
O51 Dy2 N50 25.89(15) . . ?
O61 Dy2 N50 100.35(16) . . ?
O52 Dy2 N50 25.98(15) . . ?
O41 Dy2 N50 71.77(17) . . ?
O42 Dy2 N50 121.96(16) . . ?
N60 Dy2 N50 99.43(15) . . ?
O5 Dy2 N40 96.88(17) . . ?
O6 Dy2 N40 168.39(15) . . ?
O4 Dy2 N40 85.22(16) . . ?
O62 Dy2 N40 116.43(15) . . ?
O51 Dy2 N40 100.70(19) . . ?
O61 Dy2 N40 64.60(15) . . ?
O52 Dy2 N40 92.15(17) . . ?
O41 Dy2 N40 25.41(16) . . ?
O42 Dy2 N40 25.74(16) . . ?
N60 Dy2 N40 90.31(16) . . ?
N50 Dy2 N40 97.07(19) . . ?
O1 P1 C1A 112.3(3) . . ?
O1 P1 C1 111.3(3) . . ?
C1A P1 C1 109.2(3) . . ?
O1 P1 C1B 110.3(3) . . ?
C1A P1 C1B 107.4(3) . . ?
C1 P1 C1B 106.1(3) . . ?
O2 P2 C2 112.9(3) . . ?
O2 P2 C1C 111.2(3) . . ?
C2 P2 C1C 105.5(3) . . ?
O2 P2 C1D 110.6(3) . . ?
C2 P2 C1D 106.0(3) . . ?
C1C P2 C1D 110.5(3) . . ?
O3 P3 C1E 112.2(3) . . ?
O3 P3 C3 111.8(3) . . ?
C1E P3 C3 105.8(3) . . ?
O3 P3 C1F 108.3(3) . . ?
C1E P3 C1F 109.0(3) . . ?
C3 P3 C1F 109.6(3) . . ?
O4 P4 C1G 110.7(3) . . ?
O4 P4 C1H 109.7(3) . . ?
C1G P4 C1H 109.7(3) . . ?
O4 P4 C4 111.7(3) . . ?
C1G P4 C4 109.5(3) . . ?
C1H P4 C4 105.5(3) . . ?
O5 P5 C1I 109.1(3) . . ?
O5 P5 C1J 109.9(3) . . ?
C1I P5 C1J 111.3(3) . . ?
O5 P5 C5 113.6(3) . . ?
C1I P5 C5 106.9(3) . . ?
C1J P5 C5 105.9(3) . . ?
O6 P6 C1L 109.4(3) . . ?
O6 P6 C1K 111.0(3) . . ?
C1L P6 C1K 109.4(3) . . ?
O6 P6 C6 113.0(3) . . ?
C1L P6 C6 108.7(3) . . ?
C1K P6 C6 105.2(3) . . ?
P1 O1 Dy1 155.6(3) . . ?
P2 O2 Dy1 146.4(2) . . ?
P3 O3 Dy1 171.5(3) . . ?
P4 O4 Dy2 143.0(2) . . ?
P5 O5 Dy2 152.2(2) . . ?
P6 O6 Dy2 172.1(3) . . ?
N10 O11 Dy1 95.7(3) . . ?
N10 O12 Dy1 96.3(4) . . ?
N20 O21 Dy1 96.9(3) . . ?
N20 O22 Dy1 96.0(4) . . ?
N30 O31 Dy1 97.7(3) . . ?
N30 O32 Dy1 93.9(3) . . ?
N40 O41 Dy2 95.2(4) . . ?
N40 O42 Dy2 94.8(4) . . ?
N50 O51 Dy2 96.1(3) . . ?
N50 O52 Dy2 95.3(4) . . ?
N60 O61 Dy2 95.0(3) . . ?
N60 O62 Dy2 95.5(3) . . ?
O13 N10 O11 122.0(6) . . ?
O13 N10 O12 121.7(6) . . ?
O11 N10 O12 116.3(5) . . ?
O13 N10 Dy1 177.5(5) . . ?
O11 N10 Dy1 58.6(3) . . ?
O12 N10 Dy1 57.7(3) . . ?
O23 N20 O22 123.0(6) . . ?
O23 N20 O21 121.2(6) . . ?
O22 N20 O21 115.8(5) . . ?
O23 N20 Dy1 178.2(5) . . ?
O22 N20 Dy1 58.6(3) . . ?
O21 N20 Dy1 57.3(3) . . ?
O33 N30 O31 122.1(6) . . ?
O33 N30 O32 121.4(6) . . ?
O31 N30 O32 116.5(5) . . ?
O33 N30 Dy1 177.3(5) . . ?
O31 N30 Dy1 56.8(3) . . ?
O32 N30 Dy1 59.7(3) . . ?
O43 N40 O41 121.5(7) . . ?
O43 N40 O42 120.2(7) . . ?
O41 N40 O42 118.3(6) . . ?
O43 N40 Dy2 172.2(5) . . ?
O41 N40 Dy2 59.3(3) . . ?
O42 N40 Dy2 59.5(3) . . ?
O53 N50 O51 122.6(6) . . ?
O53 N50 O52 120.7(6) . . ?
O51 N50 O52 116.7(5) . . ?
O53 N50 Dy2 178.9(5) . . ?
O51 N50 Dy2 58.0(3) . . ?
O52 N50 Dy2 58.7(3) . . ?
O63 N60 O61 121.6(5) . . ?
O63 N60 O62 120.8(5) . . ?
O61 N60 O62 117.6(5) . . ?
O63 N60 Dy2 179.1(5) . . ?
O61 N60 Dy2 59.2(3) . . ?
O62 N60 Dy2 58.3(3) . . ?
C2 C1 P1 115.0(4) . . ?
C1 C2 P2 113.5(4) . . ?
C6 C3 P3 111.8(4) . . ?
C5 C4 P4 109.6(4) . . ?
C4 C5 P5 111.7(4) . . ?
C3 C6 P6 112.2(4) . . ?
C6A C1A C2A 119.7(6) . . ?
C6A C1A P1 117.7(5) . . ?
C2A C1A P1 122.5(5) . . ?
C3A C2A C1A 120.1(8) . . ?
C4A C3A C2A 119.2(9) . . ?
C5A C4A C3A 121.2(7) . . ?
C4A C5A C6A 119.9(8) . . ?
C1A C6A C5A 119.9(7) . . ?
C6B C1B C2B 120.7(6) . . ?
C6B C1B P1 122.3(5) . . ?
C2B C1B P1 117.0(5) . . ?
C3B C2B C1B 119.1(7) . . ?
C4B C3B C2B 120.6(8) . . ?
C3B C4B C5B 120.4(7) . . ?
C4B C5B C6B 120.9(8) . . ?
C1B C6B C5B 118.3(7) . . ?
C6C C1C C2C 118.8(6) . . ?
C6C C1C P2 120.0(5) . . ?
C2C C1C P2 121.2(5) . . ?
C3C C2C C1C 120.1(7) . . ?
C4C C3C C2C 120.2(7) . . ?
C5C C4C C3C 119.6(7) . . ?
C4C C5C C6C 121.0(8) . . ?
C1C C6C C5C 120.1(7) . . ?
C2D C1D C6D 121.0(7) . . ?
C2D C1D P2 121.4(5) . . ?
C6D C1D P2 117.4(5) . . ?
C1D C2D C3D 118.5(7) . . ?
C4D C3D C2D 121.3(8) . . ?
C3D C4D C5D 119.5(7) . . ?
C6D C5D C4D 120.8(8) . . ?
C5D C6D C1D 118.9(7) . . ?
C2E C1E C6E 119.3(6) . . ?
C2E C1E P3 123.4(5) . . ?
C6E C1E P3 117.3(5) . . ?
C1E C2E C3E 120.2(7) . . ?
C4E C3E C2E 120.5(7) . . ?
C3E C4E C5E 120.0(7) . . ?
C4E C5E C6E 120.0(7) . . ?
C5E C6E C1E 120.0(7) . . ?
C6F C1F C2F 119.9(6) . . ?
C6F C1F P3 122.0(5) . . ?
C2F C1F P3 118.0(4) . . ?
C3F C2F C1F 120.0(6) . . ?
C4F C3F C2F 120.3(7) . . ?
C5F C4F C3F 119.8(6) . . ?
C4F C5F C6F 120.7(6) . . ?
C1F C6F C5F 119.3(6) . . ?
C6G C1G C2G 118.2(7) . . ?
C6G C1G P4 119.1(5) . . ?
C2G C1G P4 122.6(5) . . ?
C3G C2G C1G 121.2(7) . . ?
C2G C3G C4G 119.6(7) . . ?
C5G C4G C3G 120.7(8) . . ?
C4G C5G C6G 119.8(7) . . ?
C5G C6G C1G 120.4(7) . . ?
C6H C1H C2H 118.8(6) . . ?
C6H C1H P4 123.3(5) . . ?
C2H C1H P4 117.9(5) . . ?
C3H C2H C1H 119.9(6) . . ?
C2H C3H C4H 120.0(6) . . ?
C5H C4H C3H 120.2(6) . . ?
C4H C5H C6H 120.7(6) . . ?
C5H C6H C1H 120.3(6) . . ?
C6I C1I C2I 119.6(7) . . ?
C6I C1I P5 117.5(5) . . ?
C2I C1I P5 122.9(6) . . ?
C3I C2I C1I 117.9(8) . . ?
C4I C3I C2I 121.9(9) . . ?
C3I C4I C5I 120.0(8) . . ?
C6I C5I C4I 120.0(9) . . ?
C5I C6I C1I 120.7(8) . . ?
C6J C1J C2J 119.2(6) . . ?
C6J C1J P5 121.6(5) . . ?
C2J C1J P5 119.2(5) . . ?
C3J C2J C1J 119.9(6) . . ?
C4J C3J C2J 120.0(7) . . ?
C3J C4J C5J 120.7(6) . . ?
C6J C5J C4J 120.0(6) . . ?
C5J C6J C1J 120.2(6) . . ?
C2K C1K C6K 118.9(6) . . ?
C2K C1K P6 118.1(5) . . ?
C6K C1K P6 123.1(5) . . ?
C3K C2K C1K 120.6(7) . . ?
C4K C3K C2K 120.0(7) . . ?
C5K C4K C3K 119.9(7) . . ?
C4K C5K C6K 120.7(7) . . ?
C5K C6K C1K 119.9(6) . . ?
C6L C1L C2L 118.7(6) . . ?
C6L C1L P6 117.9(5) . . ?
C2L C1L P6 123.4(5) . . ?
C3L C2L C1L 119.5(7) . . ?
C4L C3L C2L 121.2(8) . . ?
C3L C4L C5L 120.7(7) . . ?
C6L C5L C4L 119.0(9) . . ?
C5L C6L C1L 120.9(8) . . ?

loop_
_geom_bond_atom_site_label_1
_geom_bond_atom_site_label_2
_geom_bond_distance
_geom_bond_site_symmetry_2
_geom_bond_publ_flag
Dy1 O3 2.274(4) . ?
Dy1 O1 2.278(4) . ?
Dy1 O2 2.301(4) . ?
Dy1 O31 2.433(4) . ?
Dy1 O12 2.436(5) . ?
Dy1 O11 2.455(4) . ?
Dy1 O21 2.471(4) . ?
Dy1 O32 2.492(4) . ?
Dy1 O22 2.501(4) . ?
Dy1 N10 2.863(6) . ?
Dy1 N30 2.880(5) . ?
Dy1 N20 2.916(5) . ?
Dy2 O5 2.251(4) . ?
Dy2 O6 2.269(4) . ?
Dy2 O4 2.285(4) . ?
Dy2 O62 2.445(4) . ?
Dy2 O51 2.457(4) . ?
Dy2 O61 2.466(4) . ?
Dy2 O52 2.472(4) . ?
Dy2 O41 2.495(5) . ?
Dy2 O42 2.496(4) . ?
Dy2 N60 2.859(5) . ?
Dy2 N50 2.880(5) . ?
Dy2 N40 2.888(6) . ?
P1 O1 1.490(4) . ?
P1 C1A 1.785(6) . ?
P1 C1 1.787(6) . ?
P1 C1B 1.794(6) . ?
P2 O2 1.494(4) . ?
P2 C2 1.801(6) . ?
P2 C1C 1.805(6) . ?
P2 C1D 1.807(7) . ?
P3 O3 1.496(4) . ?
P3 C1E 1.792(6) . ?
P3 C3 1.796(6) . ?
P3 C1F 1.800(6) . ?
P4 O4 1.514(4) . ?
P4 C1G 1.780(7) . ?
P4 C1H 1.800(6) . ?
P4 C4 1.805(6) . ?
P5 O5 1.501(4) . ?
P5 C1I 1.776(7) . ?
P5 C1J 1.787(6) . ?
P5 C5 1.790(6) . ?
P6 O6 1.496(4) . ?
P6 C1L 1.776(6) . ?
P6 C1K 1.794(6) . ?
P6 C6 1.805(6) . ?
O11 N10 1.249(7) . ?
O12 N10 1.260(7) . ?
O13 N10 1.222(7) . ?
O21 N20 1.279(7) . ?
O22 N20 1.262(7) . ?
O23 N20 1.219(7) . ?
O31 N30 1.251(7) . ?
O32 N30 1.283(7) . ?
O33 N30 1.216(7) . ?
O41 N40 1.244(8) . ?
O42 N40 1.259(7) . ?
O43 N40 1.227(8) . ?
O51 N50 1.265(7) . ?
O52 N50 1.267(7) . ?
O53 N50 1.227(7) . ?
O61 N60 1.247(7) . ?
O62 N60 1.267(6) . ?
O63 N60 1.232(7) . ?
C1 C2 1.532(8) . ?
C3 C6 1.529(8) . ?
C4 C5 1.532(9) . ?
C1A C6A 1.374(9) . ?
C1A C2A 1.398(9) . ?
C2A C3A 1.379(11) . ?
C3A C4A 1.373(13) . ?
C4A C5A 1.369(12) . ?
C5A C6A 1.381(10) . ?
C1B C6B 1.376(9) . ?
C1B C2B 1.404(9) . ?
C2B C3B 1.378(10) . ?
C3B C4B 1.363(12) . ?
C4B C5B 1.372(13) . ?
C5B C6B 1.398(10) . ?
C1C C6C 1.360(9) . ?
C1C C2C 1.390(9) . ?
C2C C3C 1.386(10) . ?
C3C C4C 1.357(11) . ?
C4C C5C 1.356(11) . ?
C5C C6C 1.384(10) . ?
C1D C2D 1.374(10) . ?
C1D C6D 1.407(10) . ?
C2D C3D 1.385(10) . ?
C3D C4D 1.377(11) . ?
C4D C5D 1.381(11) . ?
C5D C6D 1.371(10) . ?
C1E C2E 1.371(9) . ?
C1E C6E 1.389(8) . ?
C2E C3E 1.376(10) . ?
C3E C4E 1.366(10) . ?
C4E C5E 1.371(11) . ?
C5E C6E 1.379(10) . ?
C1F C6F 1.383(9) . ?
C1F C2F 1.392(9) . ?
C2F C3F 1.384(9) . ?
C3F C4F 1.379(9) . ?
C4F C5F 1.373(9) . ?
C5F C6F 1.398(9) . ?
C1G C6G 1.390(9) . ?
C1G C2G 1.398(9) . ?
C2G C3G 1.364(11) . ?
C3G C4G 1.383(12) . ?
C4G C5G 1.366(11) . ?
C5G C6G 1.388(10) . ?
C1H C6H 1.385(8) . ?
C1H C2H 1.395(8) . ?
C2H C3H 1.373(9) . ?
C3H C4H 1.374(10) . ?
C4H C5H 1.359(10) . ?
C5H C6H 1.365(9) . ?
C1I C6I 1.396(10) . ?
C1I C2I 1.400(10) . ?
C2I C3I 1.397(11) . ?
C3I C4I 1.363(14) . ?
C4I C5I 1.375(13) . ?
C5I C6I 1.373(10) . ?
C1J C6J 1.397(8) . ?
C1J C2J 1.401(9) . ?
C2J C3J 1.384(9) . ?
C3J C4J 1.374(10) . ?
C4J C5J 1.384(10) . ?
C5J C6J 1.376(9) . ?
C1K C2K 1.388(9) . ?
C1K C6K 1.393(9) . ?
C2K C3K 1.384(10) . ?
C3K C4K 1.378(11) . ?
C4K C5K 1.370(10) . ?
C5K C6K 1.385(9) . ?
C1L C6L 1.389(10) . ?
C1L C2L 1.394(9) . ?
C2L C3L 1.386(10) . ?
C3L C4L 1.343(12) . ?
C4L C5L 1.387(13) . ?
C5L C6L 1.385(10) . ?
C100 O100 1.39(2) . ?
C200 O200 1.48(2) . ?
